data_2202839
loop_
_publ_author_name
'Srivastava, Radhey S.'
'Fronczek, Frank R.'

_publ_section_title
;
 Orthorhombic <i>cis</i>-dichlorotetrakis(dimethyl
 sulfoxide)ruthenium(II) at 120K
;
_journal_issue 7
_journal_name_full 'Acta Crystallographica Section E'
_journal_page_first m427
_journal_page_last m428
_journal_paper_doi 10.1107/S1600536803011577
_journal_volume 59
_journal_year 2003
_chemical_formula_iupac '[Ru Cl2 (C2 H6 O S)4]'
_chemical_formula_moiety 'C8 H24 Cl2 O4 Ru S4'
_chemical_formula_sum 'C8 H24 Cl2 O4 Ru S4'
_chemical_formula_weight 484.48
_chemical_name_systematic
;
cis-dichlorotetrakis(dimethyl sulfoxide)ruthenium(II)
;
_space_group_IT_number 56
_symmetry_cell_setting orthorhombic
_symmetry_space_group_name_Hall '-P 2ab 2ac'
_symmetry_space_group_name_H-M 'P c c n'
_atom_sites_solution_hydrogens geom
_atom_sites_solution_primary direct
_atom_sites_solution_secondary difmap
_audit_creation_method SHELXL-97
_cell_angle_alpha 90
_cell_angle_beta 90
_cell_angle_gamma 90
_cell_formula_units_Z 8
_cell_length_a 28.167(7)
_cell_length_b 10.817(2)
_cell_length_c 11.648(2)
_cell_measurement_reflns_used 6991
_cell_measurement_temperature 120
_cell_measurement_theta_max 33.1
_cell_measurement_theta_min 2.5
_cell_volume 3548.9(13)
_computing_cell_refinement 'DENZO and SCALEPACK'
_computing_data_collection 'COLLECT (Nonius, 2000)'
_computing_data_reduction 'DENZO and SCALEPACK (Otwinowski & Minor, 1997)'
_computing_molecular_graphics 'ORTEP-3 for Windows (Farrugia, 1997)'
_computing_publication_material SHELXL97
_computing_structure_refinement 'SHELXL97 (Sheldrick, 1997)'
_computing_structure_solution 'Coordinates of Attia & Calligaris (1987)'
_diffrn_ambient_temperature 120
_diffrn_measured_fraction_theta_full 0.992
_diffrn_measured_fraction_theta_max 0.992
_diffrn_measurement_device 'KappaCCD (with Oxford Cryostream cooler)'
_diffrn_measurement_method '\w scans with \k offsets'
_diffrn_radiation_monochromator graphite
_diffrn_radiation_source 'fine-focus sealed tube'
_diffrn_radiation_type MoK\a
_diffrn_radiation_wavelength 0.71073
_diffrn_reflns_av_R_equivalents 0.085
_diffrn_reflns_av_sigmaI/netI 0.1177
_diffrn_reflns_limit_h_max 43
_diffrn_reflns_limit_h_min -43
_diffrn_reflns_limit_k_max 16
_diffrn_reflns_limit_k_min -16
_diffrn_reflns_limit_l_max 17
_diffrn_reflns_limit_l_min -17
_diffrn_reflns_number 25051
_diffrn_reflns_theta_full 33.2
_diffrn_reflns_theta_max 33.2
_diffrn_reflns_theta_min 2.8
_diffrn_standards_decay_% <2
_diffrn_standards_number 0
_exptl_absorpt_coefficient_mu 1.659
_exptl_absorpt_correction_T_max 0.819
_exptl_absorpt_correction_T_min 0.748
_exptl_absorpt_correction_type multi-scan
_exptl_absorpt_process_details '(HKL SCALEPACK; Otwinowski & Minor, 1997)'
_exptl_crystal_colour orange
_exptl_crystal_density_diffrn 1.813
_exptl_crystal_density_method 'not measured'
_exptl_crystal_description fragment
_exptl_crystal_F_000 1968
_exptl_crystal_size_max 0.20
_exptl_crystal_size_mid 0.17
_exptl_crystal_size_min 0.12
_refine_diff_density_max 0.86
_refine_diff_density_min -0.95
_refine_ls_extinction_method none
_refine_ls_goodness_of_fit_ref 0.949
_refine_ls_hydrogen_treatment constr
_refine_ls_matrix_type full
_refine_ls_number_parameters 180
_refine_ls_number_reflns 6724
_refine_ls_number_restraints 0
_refine_ls_restrained_S_all 0.949
_refine_ls_R_factor_all 0.116
_refine_ls_R_factor_gt 0.046
_refine_ls_shift/su_max 0.001
_refine_ls_shift/su_mean 0.000
_refine_ls_structure_factor_coef Fsqd
_refine_ls_weighting_details 'calc w = 1/[\s^2^(Fo^2^)+(0.0256P)^2^] where P = (Fo^2^+2Fc^2^)/3'
_refine_ls_weighting_scheme calc
_refine_ls_wR_factor_gt 0.074
_refine_ls_wR_factor_ref 0.088
_reflns_number_gt 3830
_reflns_number_total 6724
_reflns_threshold_expression I>2\s(I)
_cod_data_source_file om6147.cif
_cod_data_source_block I
_cod_depositor_comments
;
The following automatic conversions were performed:
'_symmetry_cell_setting' value 'Orthorhombic' changed to 'orthorhombic'
according to '/home/saulius/struct/CIF-dictionaries/cif_core.dic'
dictionary named 'cif_core.dic' version 2.4.1 from 2010-06-29.

Automatic conversion script
Id: cif_fix_enum 1527 2010-12-29 10:47:43Z saulius 

The following automatic conversions were performed:

'_symmetry_cell_setting' value 'Orthorhombic' changed to
'orthorhombic' according to
/home/saulius/struct/CIF-dictionaries/cif_core.dic dictionary named
'cif_core.dic' version 2.4.1 from 2010-06-29.

Automatic conversion script
Id: cif_fix_values 1715 2011-07-08 13:25:40Z adriana 
;
_cod_database_code 2202839
_cod_database_fobs_code 2202839

loop_
_symmetry_equiv_pos_as_xyz
'x, y, z'
'-x+1/2, -y+1/2, z'
'x+1/2, -y, -z+1/2'
'-x, y+1/2, -z+1/2'
'-x, -y, -z'
'x-1/2, y-1/2, -z'
'-x-1/2, y, z-1/2'
'x, -y-1/2, z-1/2'

loop_
_atom_site_label
_atom_site_fract_x
_atom_site_fract_y
_atom_site_fract_z
_atom_site_U_iso_or_equiv
_atom_site_adp_type
_atom_site_calc_flag
_atom_site_refinement_flags
_atom_site_occupancy
_atom_site_disorder_assembly
_atom_site_disorder_group
_atom_site_type_symbol
Ru1 0.125124(9) 0.45806(2) 0.326081(19) 0.01115(6) Uani d . 1 . . Ru
Cl1 0.08894(3) 0.40538(8) 0.50771(6) 0.02033(19) Uani d . 1 . . Cl
Cl2 0.20040(3) 0.40373(8) 0.41566(6) 0.01772(18) Uani d . 1 . . Cl
S1 0.12775(3) 0.65750(8) 0.37996(6) 0.01643(17) Uani d . 1 . . S
S2 0.05319(3) 0.47937(8) 0.23980(6) 0.01500(18) Uani d . 1 . . S
S3 0.16648(3) 0.49058(8) 0.16140(6) 0.01322(17) Uani d . 1 . . S
S4 0.12993(3) 0.16095(8) 0.35765(6) 0.01347(17) Uani d . 1 . . S
O1 0.14006(8) 0.7534(2) 0.29499(18) 0.0239(6) Uani d . 1 . . O
O2 0.03469(9) 0.6034(2) 0.2101(2) 0.0260(6) Uani d . 1 . . O
O3 0.14209(8) 0.5386(2) 0.05727(16) 0.0160(5) Uani d . 1 . . O
O4 0.11993(7) 0.2685(2) 0.27505(17) 0.0135(5) Uani d . 1 . . O
C11 0.07502(13) 0.7077(3) 0.4487(3) 0.0285(9) Uani d . 1 . . C
H11A 0.0810 0.7864 0.4878 0.043 Uiso calc R 1 . . H
H11B 0.0650 0.6456 0.5049 0.043 Uiso calc R 1 . . H
H11C 0.0500 0.7189 0.3913 0.043 Uiso calc R 1 . . H
C12 0.16782(15) 0.6762(4) 0.4977(3) 0.0378(11) Uani d . 1 . . C
H12A 0.2002 0.6577 0.4723 0.057 Uiso calc R 1 . . H
H12B 0.1589 0.6196 0.5597 0.057 Uiso calc R 1 . . H
H12C 0.1663 0.7616 0.5256 0.057 Uiso calc R 1 . . H
C21 0.00767(12) 0.4021(4) 0.3199(3) 0.0238(8) Uani d . 1 . . C
H21A -0.0002 0.4508 0.3883 0.036 Uiso calc R 1 . . H
H21B 0.0190 0.3202 0.3433 0.036 Uiso calc R 1 . . H
H21C -0.0207 0.3930 0.2720 0.036 Uiso calc R 1 . . H
C22 0.04970(13) 0.3886(4) 0.1133(3) 0.0236(8) Uani d . 1 . . C
H22A 0.0175 0.3934 0.0818 0.035 Uiso calc R 1 . . H
H22B 0.0573 0.3025 0.1316 0.035 Uiso calc R 1 . . H
H22C 0.0724 0.4200 0.0565 0.035 Uiso calc R 1 . . H
C31 0.19562(13) 0.3514(3) 0.1196(3) 0.0192(8) Uani d . 1 . . C
H31A 0.1720 0.2915 0.0926 0.029 Uiso calc R 1 . . H
H31B 0.2127 0.3169 0.1856 0.029 Uiso calc R 1 . . H
H31C 0.2182 0.3692 0.0577 0.029 Uiso calc R 1 . . H
C32 0.21743(12) 0.5869(3) 0.1818(3) 0.0214(8) Uani d . 1 . . C
H32A 0.2369 0.5861 0.1120 0.032 Uiso calc R 1 . . H
H32B 0.2362 0.5557 0.2465 0.032 Uiso calc R 1 . . H
H32C 0.2071 0.6717 0.1980 0.032 Uiso calc R 1 . . H
C41 0.17782(12) 0.0797(3) 0.2938(3) 0.0235(8) Uani d . 1 . . C
H41A 0.1737 0.0782 0.2103 0.035 Uiso calc R 1 . . H
H41B 0.1785 -0.0052 0.3232 0.035 Uiso calc R 1 . . H
H41C 0.2078 0.1211 0.3128 0.035 Uiso calc R 1 . . H
C42 0.08438(12) 0.0547(3) 0.3193(3) 0.0177(7) Uani d . 1 . . C
H42A 0.0536 0.0867 0.3449 0.027 Uiso calc R 1 . . H
H42B 0.0905 -0.0252 0.3560 0.027 Uiso calc R 1 . . H
H42C 0.0840 0.0441 0.2357 0.027 Uiso calc R 1 . . H

loop_
_atom_site_aniso_label
_atom_site_aniso_U_11
_atom_site_aniso_U_22
_atom_site_aniso_U_33
_atom_site_aniso_U_12
_atom_site_aniso_U_13
_atom_site_aniso_U_23
Ru1 0.01338(13) 0.01069(12) 0.00938(11) 0.00118(11) -0.00019(10) 0.00063(10)
Cl1 0.0294(5) 0.0186(4) 0.0130(4) 0.0019(4) 0.0052(3) 0.0019(3)
Cl2 0.0177(4) 0.0185(4) 0.0169(4) 0.0008(4) -0.0052(3) 0.0027(3)
S1 0.0220(5) 0.0114(4) 0.0158(4) 0.0018(4) -0.0022(4) -0.0005(3)
S2 0.0134(4) 0.0152(4) 0.0164(4) 0.0017(3) -0.0001(3) 0.0030(3)
S3 0.0137(4) 0.0138(4) 0.0122(4) 0.0010(3) 0.0001(3) 0.0019(3)
S4 0.0157(4) 0.0117(4) 0.0130(3) 0.0006(3) -0.0014(3) 0.0013(3)
O1 0.0312(16) 0.0134(13) 0.0272(13) -0.0011(11) 0.0036(11) 0.0036(11)
O2 0.0238(15) 0.0149(14) 0.0393(14) 0.0036(11) -0.0079(12) 0.0046(12)
O3 0.0190(12) 0.0190(13) 0.0102(10) 0.0003(11) -0.0005(9) 0.0045(10)
O4 0.0165(13) 0.0108(12) 0.0131(10) 0.0004(10) -0.0035(9) 0.0004(9)
C11 0.034(2) 0.015(2) 0.036(2) 0.0060(17) 0.0154(18) -0.0020(17)
C12 0.052(3) 0.027(2) 0.034(2) 0.006(2) -0.024(2) -0.0146(19)
C21 0.0134(18) 0.033(2) 0.0245(17) -0.0018(16) 0.0049(15) 0.0032(17)
C22 0.019(2) 0.034(2) 0.0180(17) -0.0021(17) -0.0060(14) -0.0041(17)
C31 0.023(2) 0.0175(19) 0.0171(16) 0.0074(15) 0.0052(14) 0.0025(15)
C32 0.0159(18) 0.0226(19) 0.0256(18) -0.0075(15) 0.0001(15) 0.0056(17)
C41 0.019(2) 0.021(2) 0.0310(19) 0.0048(16) 0.0025(15) 0.0044(16)
C42 0.0187(18) 0.0153(18) 0.0191(15) -0.0032(14) -0.0011(14) 0.0037(15)

loop_
_atom_type_symbol
_atom_type_description
_atom_type_scat_dispersion_real
_atom_type_scat_dispersion_imag
_atom_type_scat_source
C C 0.0033 0.0016 'International Tables Vol C Tables 4.2.6.8 and 6.1.1.4'
H H 0.0000 0.0000 'International Tables Vol C Tables 4.2.6.8 and 6.1.1.4'
Cl Cl 0.1484 0.1585 'International Tables Vol C Tables 4.2.6.8 and 6.1.1.4'
O O 0.0106 0.0060 'International Tables Vol C Tables 4.2.6.8 and 6.1.1.4'
Ru Ru -1.2594 0.8363 'International Tables Vol C Tables 4.2.6.8 and 6.1.1.4'
S S 0.1246 0.1234 'International Tables Vol C Tables 4.2.6.8 and 6.1.1.4'

loop_
_geom_angle_atom_site_label_1
_geom_angle_atom_site_label_2
_geom_angle_atom_site_label_3
_geom_angle
_geom_angle_publ_flag
O4 Ru1 S1 177.96(6) y
O4 Ru1 S3 87.07(6) ?
S1 Ru1 S3 94.03(3) ?
O4 Ru1 S2 85.03(6) ?
S1 Ru1 S2 93.18(3) ?
S3 Ru1 S2 93.90(3) y
O4 Ru1 Cl1 89.34(6) ?
S1 Ru1 Cl1 89.76(3) ?
S3 Ru1 Cl1 172.79(3) ?
S2 Ru1 Cl1 92.01(3) y
O4 Ru1 Cl2 86.98(6) ?
S1 Ru1 Cl2 94.78(3) ?
S3 Ru1 Cl2 87.29(3) y
S2 Ru1 Cl2 171.85(3) ?
Cl1 Ru1 Cl2 86.28(3) y
O1 S1 C11 106.51(16) ?
O1 S1 C12 106.67(18) ?
C11 S1 C12 98.51(19) ?
O1 S1 Ru1 119.70(10) ?
C11 S1 Ru1 113.11(13) ?
C12 S1 Ru1 110.10(14) ?
O2 S2 C22 106.73(16) ?
O2 S2 C21 107.01(16) ?
C22 S2 C21 97.75(17) ?
O2 S2 Ru1 120.59(11) ?
C22 S2 Ru1 111.15(12) ?
C21 S2 Ru1 111.11(12) ?
O3 S3 C31 106.55(14) ?
O3 S3 C32 105.99(15) ?
C31 S3 C32 99.15(18) ?
O3 S3 Ru1 120.37(9) ?
C31 S3 Ru1 109.62(11) ?
C32 S3 Ru1 112.92(11) ?
O4 S4 C41 104.63(14) ?
O4 S4 C42 101.51(14) ?
C41 S4 C42 97.06(17) ?
S4 O4 Ru1 122.64(12) y
S1 C11 H11A 109.5 ?
S1 C11 H11B 109.5 ?
H11A C11 H11B 109.5 ?
S1 C11 H11C 109.5 ?
H11A C11 H11C 109.5 ?
H11B C11 H11C 109.5 ?
S1 C12 H12A 109.5 ?
S1 C12 H12B 109.5 ?
H12A C12 H12B 109.5 ?
S1 C12 H12C 109.5 ?
H12A C12 H12C 109.5 ?
H12B C12 H12C 109.5 ?
S2 C21 H21A 109.5 ?
S2 C21 H21B 109.5 ?
H21A C21 H21B 109.5 ?
S2 C21 H21C 109.5 ?
H21A C21 H21C 109.5 ?
H21B C21 H21C 109.5 ?
S2 C22 H22A 109.5 ?
S2 C22 H22B 109.5 ?
H22A C22 H22B 109.5 ?
S2 C22 H22C 109.5 ?
H22A C22 H22C 109.5 ?
H22B C22 H22C 109.5 ?
S3 C31 H31A 109.5 ?
S3 C31 H31B 109.5 ?
H31A C31 H31B 109.5 ?
S3 C31 H31C 109.5 ?
H31A C31 H31C 109.5 ?
H31B C31 H31C 109.5 ?
S3 C32 H32A 109.5 ?
S3 C32 H32B 109.5 ?
H32A C32 H32B 109.5 ?
S3 C32 H32C 109.5 ?
H32A C32 H32C 109.5 ?
H32B C32 H32C 109.5 ?
S4 C41 H41A 109.5 ?
S4 C41 H41B 109.5 ?
H41A C41 H41B 109.5 ?
S4 C41 H41C 109.5 ?
H41A C41 H41C 109.5 ?
H41B C41 H41C 109.5 ?
S4 C42 H42A 109.5 ?
S4 C42 H42B 109.5 ?
H42A C42 H42B 109.5 ?
S4 C42 H42C 109.5 ?
H42A C42 H42C 109.5 ?
H42B C42 H42C 109.5 ?

loop_
_geom_bond_atom_site_label_1
_geom_bond_atom_site_label_2
_geom_bond_site_symmetry_2
_geom_bond_distance
_geom_bond_publ_flag
Ru1 O4 . 2.140(2) y
Ru1 S1 . 2.2480(9) y
Ru1 S2 . 2.2734(9) y
Ru1 S3 . 2.2717(8) y
Ru1 Cl1 . 2.4165(8) y
Ru1 Cl2 . 2.4352(8) y
S1 O1 . 1.475(2) y
S1 C11 . 1.773(3) ?
S1 C12 . 1.787(3) ?
S2 O2 . 1.480(3) y
S2 C22 . 1.774(3) ?
S2 C21 . 1.793(3) ?
S3 O3 . 1.488(2) y
S3 C31 . 1.782(3) ?
S3 C32 . 1.789(3) ?
S4 O4 . 1.536(2) y
S4 C41 . 1.773(3) ?
S4 C42 . 1.780(3) ?
C11 H11A . 0.98 ?
C11 H11B . 0.98 ?
C11 H11C . 0.98 ?
C12 H12A . 0.98 ?
C12 H12B . 0.98 ?
C12 H12C . 0.98 ?
C21 H21A . 0.98 ?
C21 H21B . 0.98 ?
C21 H21C . 0.98 ?
C22 H22A . 0.98 ?
C22 H22B . 0.98 ?
C22 H22C . 0.98 ?
C31 H31A . 0.98 ?
C31 H31B . 0.98 ?
C31 H31C . 0.98 ?
C32 H32A . 0.98 ?
C32 H32B . 0.98 ?
C32 H32C . 0.98 ?
C41 H41A . 0.98 ?
C41 H41B . 0.98 ?
C41 H41C . 0.98 ?
C42 H42A . 0.98 ?
C42 H42B . 0.98 ?
C42 H42C . 0.98 ?

loop_
_geom_torsion_atom_site_label_1
_geom_torsion_atom_site_label_2
_geom_torsion_atom_site_label_3
_geom_torsion_atom_site_label_4
_geom_torsion
_geom_torsion_publ_flag
S3 Ru1 S1 O1 16.53(12) y
S2 Ru1 S1 O1 -77.61(12) ?
Cl1 Ru1 S1 O1 -169.61(12) ?
Cl2 Ru1 S1 O1 104.14(12) ?
S3 Ru1 S1 C11 143.34(14) ?
S2 Ru1 S1 C11 49.20(14) ?
Cl1 Ru1 S1 C11 -42.80(14) ?
Cl2 Ru1 S1 C11 -129.05(14) ?
S3 Ru1 S1 C12 -107.54(16) ?
S2 Ru1 S1 C12 158.31(16) ?
Cl1 Ru1 S1 C12 66.31(16) ?
Cl2 Ru1 S1 C12 -19.94(16) ?
O4 Ru1 S2 O2 -163.81(13) ?
S1 Ru1 S2 O2 17.16(12) y
S3 Ru1 S2 O2 -77.10(12) ?
Cl1 Ru1 S2 O2 107.03(12) ?
O4 Ru1 S2 C22 -37.85(15) ?
S1 Ru1 S2 C22 143.12(14) ?
S3 Ru1 S2 C22 48.86(14) ?
Cl1 Ru1 S2 C22 -127.01(14) ?
O4 Ru1 S2 C21 69.86(15) ?
S1 Ru1 S2 C21 -109.17(14) ?
S3 Ru1 S2 C21 156.57(14) ?
Cl1 Ru1 S2 C21 -19.30(14) ?
O4 Ru1 S3 O3 96.81(13) ?
S1 Ru1 S3 O3 -81.48(12) y
S2 Ru1 S3 O3 11.99(12) ?
Cl2 Ru1 S3 O3 -176.08(12) ?
O4 Ru1 S3 C31 -27.21(14) ?
S1 Ru1 S3 C31 154.51(13) ?
S2 Ru1 S3 C31 -112.03(13) ?
Cl2 Ru1 S3 C31 59.90(13) ?
O4 Ru1 S3 C32 -136.72(15) ?
S1 Ru1 S3 C32 44.99(14) ?
S2 Ru1 S3 C32 138.46(14) ?
Cl2 Ru1 S3 C32 -49.61(14) ?
C41 S4 O4 Ru1 -119.66(17) y
C42 S4 O4 Ru1 139.80(15) ?
S3 Ru1 O4 S4 133.58(14) ?
S2 Ru1 O4 S4 -132.25(14) ?
Cl1 Ru1 O4 S4 -40.17(14) ?
Cl2 Ru1 O4 S4 46.14(13) ?
